data_7116474
loop_
_publ_author_name
'Li, Xing Guang'
'Sun, Min'
'Liu, Kai'
'Jin, Qiao'
'Liu, Pei Nian'

_publ_section_title
;
 Rh(III)-catalyzed C--H activation/cyclization of benzamides and diazo
 compounds to form isocoumarins and \a-pyrones
;
_journal_coden_ASTM CHCOFS
_journal_issue 12
_journal_name_full
;
 Chemical Communications (Cambridge, United Kingdom)
;
_journal_page_first 2380
_journal_page_last 2383
_journal_paper_doi 10.1039/c4cc09314c
_journal_volume 51
_journal_year 2015
_chemical_formula_sum 'C15 H16 O4'
_chemical_formula_weight 260.28
_space_group_crystal_system triclinic
_space_group_IT_number 2
_space_group_name_Hall '-P 1'
_space_group_name_H-M_alt 'P -1'
_symmetry_space_group_name_Hall '-P 1'
_symmetry_space_group_name_H-M 'P -1'
_atom_sites_solution_hydrogens geom
_audit_creation_method SHELXL-2013
_audit_update_record
;
2014-11-20 deposited with the CCDC.
2014-12-22 downloaded from the CCDC.
;
_cell_angle_alpha 86.72(3)
_cell_angle_beta 72.91(2)
_cell_angle_gamma 72.86(2)
_cell_formula_units_Z 2
_cell_length_a 8.153(9)
_cell_length_b 8.436(8)
_cell_length_c 10.959(10)
_cell_measurement_reflns_used 630
_cell_measurement_temperature 293(2)
_cell_measurement_theta_max 45.384
_cell_measurement_theta_min 5.056
_cell_volume 688.1(12)
_computing_cell_refinement 'Bruker SMART'
_computing_data_collection 'Bruker SMART'
_computing_data_reduction 'Bruker SHELXTL'
_computing_molecular_graphics 'Bruker SHELXTL'
_computing_publication_material 'Bruker SHELXTL'
_computing_structure_refinement 'SHELXL-2013 (Sheldrick, 2013)'
_computing_structure_solution 'Bruker SHELXTL'
_diffrn_ambient_temperature 293(2)
_diffrn_measured_fraction_theta_full 0.992
_diffrn_measured_fraction_theta_max 0.992
_diffrn_measurement_device_type 'CCD area detector'
_diffrn_measurement_method 'phi and omega scans'
_diffrn_radiation_type MoK\a
_diffrn_radiation_wavelength 0.71073
_diffrn_reflns_av_R_equivalents 0.0238
_diffrn_reflns_av_unetI/netI 0.0540
_diffrn_reflns_Laue_measured_fraction_full 0.992
_diffrn_reflns_Laue_measured_fraction_max 0.992
_diffrn_reflns_limit_h_max 9
_diffrn_reflns_limit_h_min -10
_diffrn_reflns_limit_k_max 7
_diffrn_reflns_limit_k_min -10
_diffrn_reflns_limit_l_max 12
_diffrn_reflns_limit_l_min -13
_diffrn_reflns_number 4021
_diffrn_reflns_point_group_measured_fraction_full 0.992
_diffrn_reflns_point_group_measured_fraction_max 0.992
_diffrn_reflns_theta_full 25.242
_diffrn_reflns_theta_max 25.998
_diffrn_reflns_theta_min 1.945
_exptl_absorpt_coefficient_mu 0.091
_exptl_absorpt_correction_T_max 0.7457
_exptl_absorpt_correction_T_min 0.6689
_exptl_absorpt_correction_type multi-scan
_exptl_absorpt_process_details sadabs
_exptl_crystal_colour cololress
_exptl_crystal_density_diffrn 1.256
_exptl_crystal_description prismatic
_exptl_crystal_F_000 276
_exptl_crystal_size_max 0.211
_exptl_crystal_size_mid 0.156
_exptl_crystal_size_min 0.112
_refine_diff_density_max 0.127
_refine_diff_density_min -0.116
_refine_diff_density_rms 0.029
_refine_ls_extinction_method none
_refine_ls_goodness_of_fit_ref 0.898
_refine_ls_hydrogen_treatment constr
_refine_ls_matrix_type full
_refine_ls_number_parameters 176
_refine_ls_number_reflns 2687
_refine_ls_number_restraints 0
_refine_ls_restrained_S_all 0.898
_refine_ls_R_factor_all 0.1073
_refine_ls_R_factor_gt 0.0468
_refine_ls_shift/su_max 0.000
_refine_ls_shift/su_mean 0.000
_refine_ls_structure_factor_coef Fsqd
_refine_ls_weighting_details 'w=1/[\s^2^(Fo^2^)+(0.0605P)^2^] where P=(Fo^2^+2Fc^2^)/3'
_refine_ls_weighting_scheme calc
_refine_ls_wR_factor_gt 0.1120
_refine_ls_wR_factor_ref 0.1336
_reflns_Friedel_coverage 0.000
_reflns_number_gt 1312
_reflns_number_total 2687
_reflns_threshold_expression 'I > 2\s(I)'
_cod_duplicate_entry 7116452
_cod_data_source_file c4cc09314c2.cif
_cod_data_source_block cd214432
_cod_database_code 7116474
_shelx_space_group_comment
; 
The symmetry employed for this shelxl refinement is uniquely defined 
by the following loop, which should always be used as a source of 
symmetry information in preference to the above space-group names. 
They are only intended as comments. 
;
_shelxl_version_number 2013-4

loop_
_space_group_symop_operation_xyz
'x, y, z'
'-x, -y, -z'

loop_
_atom_site_label
_atom_site_type_symbol
_atom_site_fract_x
_atom_site_fract_y
_atom_site_fract_z
_atom_site_U_iso_or_equiv
_atom_site_adp_type
_atom_site_occupancy
_atom_site_site_symmetry_order
_atom_site_calc_flag
_atom_site_refinement_flags_posn
_atom_site_refinement_flags_adp
O1 O -0.3892(2) 0.6853(3) 1.21325(18) 0.1142(7) Uani 1 1 d . .
O2 O -0.29522(18) 0.7917(2) 1.02913(16) 0.0753(5) Uani 1 1 d . .
O3 O 0.2567(2) 0.8959(2) 0.84896(15) 0.0866(5) Uani 1 1 d . .
O4 O 0.14581(17) 0.78871(17) 0.71767(13) 0.0649(4) Uani 1 1 d . .
C1 C -0.2621(3) 0.7104(3) 1.1342(2) 0.0762(7) Uani 1 1 d . .
C2 C -0.0783(3) 0.6635(3) 1.1415(2) 0.0642(6) Uani 1 1 d . .
C3 C -0.0399(4) 0.5780(3) 1.2470(2) 0.0775(7) Uani 1 1 d . .
H3 H -0.1309 0.5511 1.3107 0.093 Uiso 1 1 calc R U
C4 C 0.1300(4) 0.5335(3) 1.2575(3) 0.0858(8) Uani 1 1 d . .
H4 H 0.1548 0.4760 1.3280 0.103 Uiso 1 1 calc R U
C5 C 0.2642(3) 0.5733(3) 1.1646(3) 0.0870(8) Uani 1 1 d . .
H5 H 0.3797 0.5433 1.1727 0.104 Uiso 1 1 calc R U
C6 C 0.2301(3) 0.6571(3) 1.0597(2) 0.0760(7) Uani 1 1 d . .
H6 H 0.3231 0.6834 0.9976 0.091 Uiso 1 1 calc R U
C7 C 0.0558(3) 0.7044(3) 1.0440(2) 0.0594(6) Uani 1 1 d . .
C8 C 0.0073(3) 0.7895(3) 0.9363(2) 0.0599(6) Uani 1 1 d . .
C9 C -0.1632(3) 0.8301(3) 0.9322(2) 0.0668(6) Uani 1 1 d . .
C10 C -0.2460(3) 0.9254(3) 0.8355(2) 0.0880(8) Uani 1 1 d . .
H10A H -0.1636 0.9776 0.7797 0.132 Uiso 1 1 calc R U
H10B H -0.3543 1.0087 0.8782 0.132 Uiso 1 1 calc R U
H10C H -0.2733 0.8512 0.7864 0.132 Uiso 1 1 calc R U
C11 C 0.1493(3) 0.8339(3) 0.8317(2) 0.0658(6) Uani 1 1 d . .
C12 C 0.2770(3) 0.8169(3) 0.5994(2) 0.0664(6) Uani 1 1 d . .
C13 C 0.4651(3) 0.7125(3) 0.5995(2) 0.0791(7) Uani 1 1 d . .
H13A H 0.5047 0.7620 0.6579 0.119 Uiso 1 1 calc R U
H13B H 0.5461 0.7074 0.5151 0.119 Uiso 1 1 calc R U
H13C H 0.4627 0.6023 0.6254 0.119 Uiso 1 1 calc R U
C14 C 0.2588(3) 1.0017(3) 0.5870(3) 0.0962(9) Uani 1 1 d . .
H14A H 0.1340 1.0634 0.6096 0.144 Uiso 1 1 calc R U
H14B H 0.3162 1.0233 0.5004 0.144 Uiso 1 1 calc R U
H14C H 0.3145 1.0348 0.6431 0.144 Uiso 1 1 calc R U
C15 C 0.2194(3) 0.7519(3) 0.4967(2) 0.0928(8) Uani 1 1 d . .
H15A H 0.2240 0.6375 0.5109 0.139 Uiso 1 1 calc R U
H15B H 0.2988 0.7615 0.4142 0.139 Uiso 1 1 calc R U
H15C H 0.0991 0.8157 0.5003 0.139 Uiso 1 1 calc R U

loop_
_atom_site_aniso_label
_atom_site_aniso_U_11
_atom_site_aniso_U_22
_atom_site_aniso_U_33
_atom_site_aniso_U_23
_atom_site_aniso_U_13
_atom_site_aniso_U_12
O1 0.0753(12) 0.166(2) 0.1045(14) 0.0081(14) -0.0050(11) -0.0621(13)
O2 0.0536(9) 0.0915(12) 0.0793(11) -0.0106(10) -0.0136(9) -0.0221(8)
O3 0.0808(11) 0.1013(13) 0.0855(12) -0.0228(10) -0.0095(9) -0.0481(10)
O4 0.0615(9) 0.0714(10) 0.0577(9) -0.0128(8) -0.0083(7) -0.0197(7)
C1 0.0646(16) 0.0866(17) 0.0790(19) -0.0143(15) -0.0097(15) -0.0321(13)
C2 0.0602(14) 0.0639(14) 0.0691(15) -0.0174(12) -0.0131(13) -0.0208(11)
C3 0.0903(19) 0.0732(16) 0.0725(17) -0.0072(14) -0.0162(15) -0.0346(14)
C4 0.101(2) 0.0794(17) 0.0849(19) -0.0025(15) -0.0402(18) -0.0237(16)
C5 0.0766(18) 0.0953(19) 0.094(2) -0.0075(17) -0.0381(17) -0.0166(15)
C6 0.0579(14) 0.0866(17) 0.0805(17) -0.0166(14) -0.0136(13) -0.0193(12)
C7 0.0521(13) 0.0597(13) 0.0640(14) -0.0192(12) -0.0097(12) -0.0161(10)
C8 0.0513(13) 0.0645(14) 0.0579(14) -0.0204(11) -0.0040(11) -0.0156(10)
C9 0.0585(14) 0.0678(14) 0.0683(15) -0.0169(12) -0.0075(13) -0.0172(12)
C10 0.0764(16) 0.0944(19) 0.0899(18) -0.0048(16) -0.0312(15) -0.0116(14)
C11 0.0600(14) 0.0619(14) 0.0696(16) -0.0196(12) -0.0089(13) -0.0148(11)
C12 0.0651(14) 0.0623(14) 0.0608(14) 0.0014(12) -0.0051(12) -0.0155(11)
C13 0.0660(15) 0.0772(16) 0.0755(16) -0.0037(13) -0.0056(13) -0.0071(12)
C14 0.0934(19) 0.0669(17) 0.113(2) 0.0161(15) -0.0167(16) -0.0163(14)
C15 0.104(2) 0.107(2) 0.0644(16) -0.0019(15) -0.0239(15) -0.0261(16)

loop_
_atom_type_symbol
_atom_type_description
_atom_type_scat_dispersion_real
_atom_type_scat_dispersion_imag
_atom_type_scat_source
C C 0.0033 0.0016 'International Tables Vol C Tables 4.2.6.8 and 6.1.1.4'
H H 0.0000 0.0000 'International Tables Vol C Tables 4.2.6.8 and 6.1.1.4'
O O 0.0106 0.0060 'International Tables Vol C Tables 4.2.6.8 and 6.1.1.4'

loop_
_geom_angle_atom_site_label_1
_geom_angle_atom_site_label_2
_geom_angle_atom_site_label_3
_geom_angle
C1 O2 C9 122.50(19)
C11 O4 C12 120.58(18)
O1 C1 O2 116.3(2)
O1 C1 C2 126.1(3)
O2 C1 C2 117.6(2)
C3 C2 C7 121.1(2)
C3 C2 C1 118.8(2)
C7 C2 C1 120.1(2)
C4 C3 C2 120.4(2)
C4 C3 H3 119.8
C2 C3 H3 119.8
C3 C4 C5 120.2(3)
C3 C4 H4 119.9
C5 C4 H4 119.9
C4 C5 C6 120.6(2)
C4 C5 H5 119.7
C6 C5 H5 119.7
C5 C6 C7 121.2(2)
C5 C6 H6 119.4
C7 C6 H6 119.4
C2 C7 C6 116.5(2)
C2 C7 C8 118.0(2)
C6 C7 C8 125.4(2)
C9 C8 C7 120.3(2)
C9 C8 C11 121.2(2)
C7 C8 C11 118.5(2)
C8 C9 O2 121.5(2)
C8 C9 C10 129.7(2)
O2 C9 C10 108.7(2)
C9 C10 H10A 109.5
C9 C10 H10B 109.5
H10A C10 H10B 109.5
C9 C10 H10C 109.5
H10A C10 H10C 109.5
H10B C10 H10C 109.5
O3 C11 O4 125.1(2)
O3 C11 C8 124.1(2)
O4 C11 C8 110.7(2)
O4 C12 C14 109.91(18)
O4 C12 C15 102.06(19)
C14 C12 C15 111.5(2)
O4 C12 C13 109.19(18)
C14 C12 C13 113.1(2)
C15 C12 C13 110.5(2)
C12 C13 H13A 109.5
C12 C13 H13B 109.5
H13A C13 H13B 109.5
C12 C13 H13C 109.5
H13A C13 H13C 109.5
H13B C13 H13C 109.5
C12 C14 H14A 109.5
C12 C14 H14B 109.5
H14A C14 H14B 109.5
C12 C14 H14C 109.5
H14A C14 H14C 109.5
H14B C14 H14C 109.5
C12 C15 H15A 109.5
C12 C15 H15B 109.5
H15A C15 H15B 109.5
C12 C15 H15C 109.5
H15A C15 H15C 109.5
H15B C15 H15C 109.5

loop_
_geom_bond_atom_site_label_1
_geom_bond_atom_site_label_2
_geom_bond_distance
O1 C1 1.204(3)
O2 C1 1.361(3)
O2 C9 1.373(3)
O3 C11 1.206(3)
O4 C11 1.338(3)
O4 C12 1.477(3)
C1 C2 1.459(3)
C2 C3 1.392(3)
C2 C7 1.396(3)
C3 C4 1.362(3)
C3 H3 0.9300
C4 C5 1.367(3)
C4 H4 0.9300
C5 C6 1.370(3)
C5 H5 0.9300
C6 C7 1.417(3)
C6 H6 0.9300
C7 C8 1.441(3)
C8 C9 1.345(3)
C8 C11 1.490(3)
C9 C10 1.492(3)
C10 H10A 0.9600
C10 H10B 0.9600
C10 H10C 0.9600
C12 C14 1.524(4)
C12 C15 1.524(3)
C12 C13 1.527(3)
C13 H13A 0.9600
C13 H13B 0.9600
C13 H13C 0.9600
C14 H14A 0.9600
C14 H14B 0.9600
C14 H14C 0.9600
C15 H15A 0.9600
C15 H15B 0.9600
C15 H15C 0.9600

loop_
_geom_hbond_atom_site_label_D
_geom_hbond_atom_site_label_H
_geom_hbond_atom_site_label_A
_geom_hbond_distance_DH
_geom_hbond_distance_HA
_geom_hbond_distance_DA
_geom_hbond_angle_DHA
C14 H14C O3 0.96 2.47 2.954(4) 111.3
C13 H13A O3 0.96 2.49 2.993(3) 112.9
C10 H10A O4 0.96 2.47 2.962(4) 111.5
C10 H10A O4 0.96 2.47 2.962(4) 111.5
C13 H13A O3 0.96 2.49 2.993(3) 112.9
C14 H14C O3 0.96 2.47 2.954(4) 111.3
C10 H10A O4 0.96 2.47 2.962(4) 111.5
C13 H13A O3 0.96 2.49 2.993(3) 112.9
C14 H14C O3 0.96 2.47 2.954(4) 111.3

loop_
_geom_torsion_atom_site_label_1
_geom_torsion_atom_site_label_2
_geom_torsion_atom_site_label_3
_geom_torsion_atom_site_label_4
_geom_torsion
C9 O2 C1 O1 179.3(2)
C9 O2 C1 C2 -0.1(3)
O1 C1 C2 C3 1.7(4)
O2 C1 C2 C3 -179.0(2)
O1 C1 C2 C7 -178.3(2)
O2 C1 C2 C7 1.0(3)
C7 C2 C3 C4 0.5(3)
C1 C2 C3 C4 -179.4(2)
C2 C3 C4 C5 0.3(4)
C3 C4 C5 C6 -0.5(4)
C4 C5 C6 C7 -0.2(4)
C3 C2 C7 C6 -1.1(3)
C1 C2 C7 C6 178.84(18)
C3 C2 C7 C8 178.57(19)
C1 C2 C7 C8 -1.5(3)
C5 C6 C7 C2 1.0(3)
C5 C6 C7 C8 -178.7(2)
C2 C7 C8 C9 1.1(3)
C6 C7 C8 C9 -179.3(2)
C2 C7 C8 C11 179.95(18)
C6 C7 C8 C11 -0.4(3)
C7 C8 C9 O2 -0.2(3)
C11 C8 C9 O2 -179.03(18)
C7 C8 C9 C10 176.2(2)
C11 C8 C9 C10 -2.7(3)
C1 O2 C9 C8 -0.3(3)
C1 O2 C9 C10 -177.4(2)
C12 O4 C11 O3 -1.6(3)
C12 O4 C11 C8 -178.73(16)
C9 C8 C11 O3 133.4(2)
C7 C8 C11 O3 -45.4(3)
C9 C8 C11 O4 -49.4(3)
C7 C8 C11 O4 131.7(2)
C11 O4 C12 C14 -60.1(3)
C11 O4 C12 C15 -178.58(18)
C11 O4 C12 C13 64.5(2)
